data_2226600
loop_
_publ_author_name
'Chang, Hong'
'Yang, You-Li'
'Wang, Xiu-Guang'
'Yang, En-Cui'

_publ_section_title
;
 Benzimidazolium 3,5-dicarboxybenzoate trihydrate
;
_journal_coeditor_code NC2189
_journal_issue 7
_journal_name_full 'Acta Crystallographica Section E'
_journal_page_first o1738
_journal_paper_doi 10.1107/S1600536810023305
_journal_volume 66
_journal_year 2010
_chemical_formula_iupac 'C7 H7 N2 +, C9 H5 O6 -, 3H2 O'
_chemical_formula_moiety 'C7 H7 N2 +, C9 H5 O6 -, 3(H2 O)'
_chemical_formula_sum 'C16 H18 N2 O9'
_chemical_formula_weight 382.32
_chemical_name_systematic
;
Benzimidazolium 3,5-dicarboxybenzoate trihydrate
;
_space_group_IT_number 1
_symmetry_cell_setting triclinic
_symmetry_space_group_name_Hall 'P 1'
_symmetry_space_group_name_H-M 'P 1'
_atom_sites_solution_hydrogens geom
_atom_sites_solution_primary direct
_atom_sites_solution_secondary difmap
_audit_creation_method SHELXL-97
_cell_angle_alpha 85.5220(10)
_cell_angle_beta 80.7070(10)
_cell_angle_gamma 81.8260(10)
_cell_formula_units_Z 1
_cell_length_a 3.8478(2)
_cell_length_b 10.2231(6)
_cell_length_c 11.2982(7)
_cell_measurement_reflns_used 1795
_cell_measurement_temperature 296(2)
_cell_measurement_theta_max 27.89
_cell_measurement_theta_min 2.80
_cell_volume 433.45(4)
_computing_cell_refinement 'SAINT (Bruker, 2001)'
_computing_data_collection 'APEX2 (Bruker, 2003)'
_computing_data_reduction 'SAINT (Bruker, 2001)'
_computing_molecular_graphics
;
SHELXTL (Sheldrick, 2008) and DIAMOND (Brandenburg & Berndt,
1999)
;
_computing_publication_material 'SHELXL97 (Sheldrick, 2008)'
_computing_structure_refinement 'SHELXL97 (Sheldrick, 2008)'
_computing_structure_solution 'SHELXS97 (Sheldrick, 2008)'
_diffrn_ambient_temperature 296(2)
_diffrn_measured_fraction_theta_full 0.995
_diffrn_measured_fraction_theta_max 0.995
_diffrn_measurement_device_type 'Bruker APEXII CCD area-detector'
_diffrn_measurement_method 'phi and omega scans'
_diffrn_radiation_monochromator graphite
_diffrn_radiation_source 'fine-focus sealed tube'
_diffrn_radiation_type MoK\a
_diffrn_radiation_wavelength 0.71073
_diffrn_reflns_av_R_equivalents 0.0081
_diffrn_reflns_av_sigmaI/netI 0.0147
_diffrn_reflns_limit_h_max 4
_diffrn_reflns_limit_h_min -4
_diffrn_reflns_limit_k_max 5
_diffrn_reflns_limit_k_min -12
_diffrn_reflns_limit_l_max 13
_diffrn_reflns_limit_l_min -13
_diffrn_reflns_number 2240
_diffrn_reflns_theta_full 25.02
_diffrn_reflns_theta_max 25.02
_diffrn_reflns_theta_min 2.02
_exptl_absorpt_coefficient_mu 0.122
_exptl_absorpt_correction_T_max 0.9761
_exptl_absorpt_correction_T_min 0.9714
_exptl_absorpt_correction_type multi-scan
_exptl_absorpt_process_details '(SADABS; Sheldrick, 1996)'
_exptl_crystal_colour colourless
_exptl_crystal_density_diffrn 1.465
_exptl_crystal_density_method 'not measured'
_exptl_crystal_description block
_exptl_crystal_F_000 200
_exptl_crystal_size_max 0.24
_exptl_crystal_size_mid 0.22
_exptl_crystal_size_min 0.20
_refine_diff_density_max 0.137
_refine_diff_density_min -0.185
_refine_ls_extinction_method none
_refine_ls_goodness_of_fit_ref 1.041
_refine_ls_hydrogen_treatment constr
_refine_ls_matrix_type full
_refine_ls_number_parameters 246
_refine_ls_number_reflns 1536
_refine_ls_number_restraints 3
_refine_ls_restrained_S_all 1.039
_refine_ls_R_factor_all 0.0295
_refine_ls_R_factor_gt 0.0283
_refine_ls_shift/su_max 0.000
_refine_ls_shift/su_mean 0.000
_refine_ls_structure_factor_coef Fsqd
_refine_ls_weighting_details 'calc w=1/[\s^2^(Fo^2^)+(0.0522P)^2^+0.0236P] where P=(Fo^2^+2Fc^2^)/3'
_refine_ls_weighting_scheme calc
_refine_ls_wR_factor_gt 0.0714
_refine_ls_wR_factor_ref 0.0729
_reflns_number_gt 1478
_reflns_number_total 1536
_reflns_threshold_expression I>2sigma(I)
_cod_data_source_file nc2189.cif
_cod_data_source_block I
_cod_original_sg_symbol_Hall P1
_cod_database_code 2226600
_cod_database_fobs_code 2226600

loop_
_symmetry_equiv_pos_as_xyz
'x, y, z'

loop_
_atom_site_type_symbol
_atom_site_label
_atom_site_fract_x
_atom_site_fract_y
_atom_site_fract_z
_atom_site_U_iso_or_equiv
_atom_site_adp_type
_atom_site_calc_flag
_atom_site_refinement_flags
_atom_site_occupancy
_atom_site_disorder_assembly
_atom_site_disorder_group
O O1 0.8287(5) 0.63795(18) 1.20720(14) 0.0482(4) Uani d . 1 . .
O O2 0.9531(6) 0.44710(18) 1.11874(15) 0.0581(5) Uani d . 1 . .
O O3 1.2332(6) 0.50067(17) 0.65819(16) 0.0552(5) Uani d . 1 . .
O O4 0.9893(5) 0.68726(18) 0.57532(15) 0.0546(5) Uani d . 1 . .
H H4 1.1005 0.6561 0.5135 0.082 Uiso calc R 1 . .
O O5 0.2872(6) 1.03786(17) 0.80326(17) 0.0596(5) Uani d . 1 . .
O O6 0.1819(5) 1.01258(17) 1.00192(16) 0.0544(5) Uani d . 1 . .
H H6 0.0662 1.0858 0.9946 0.082 Uiso calc R 1 . .
N N1 -0.0881(6) 0.2463(2) 0.52127(19) 0.0457(5) Uani d . 1 . .
H H1 -0.1644 0.2470 0.5971 0.055 Uiso calc R 1 . .
N N2 0.0014(6) 0.3109(2) 0.33346(19) 0.0458(5) Uani d . 1 . .
H H2 -0.0077 0.3595 0.2681 0.055 Uiso calc R 1 . .
C C1 0.1306(6) 0.1435(2) 0.4635(2) 0.0384(5) Uani d . 1 . .
C C2 0.1892(6) 0.1855(2) 0.3429(2) 0.0387(5) Uani d . 1 . .
C C3 0.3998(7) 0.1058(3) 0.2576(2) 0.0497(6) Uani d . 1 . .
H H3 0.4411 0.1336 0.1769 0.060 Uiso calc R 1 . .
C C4 0.5439(7) -0.0170(3) 0.2996(3) 0.0587(7) Uani d . 1 . .
H H4A 0.6863 -0.0735 0.2455 0.070 Uiso calc R 1 . .
C C5 0.4822(8) -0.0587(3) 0.4207(3) 0.0592(8) Uani d . 1 . .
H H5 0.5843 -0.1424 0.4450 0.071 Uiso calc R 1 . .
C C6 0.2766(7) 0.0196(3) 0.5047(3) 0.0507(6) Uani d . 1 . .
H H6A 0.2364 -0.0086 0.5854 0.061 Uiso calc R 1 . .
C C7 -0.1607(7) 0.3433(2) 0.4406(2) 0.0482(6) Uani d . 1 . .
H H7 -0.3052 0.4227 0.4574 0.058 Uiso calc R 1 . .
C C8 0.7899(5) 0.6418(2) 1.00125(19) 0.0329(5) Uani d . 1 . .
C C9 0.9324(5) 0.5896(2) 0.89162(19) 0.0325(4) Uani d . 1 . .
H H9 1.0628 0.5057 0.8895 0.039 Uiso calc R 1 . .
C C10 0.8824(6) 0.6614(2) 0.78491(19) 0.0320(4) Uani d . 1 . .
C C11 0.6801(5) 0.7855(2) 0.78785(19) 0.0332(4) Uani d . 1 . .
H H11 0.6451 0.8336 0.7165 0.040 Uiso calc R 1 . .
C C12 0.5300(6) 0.8377(2) 0.8973(2) 0.0339(5) Uani d . 1 . .
C C13 0.5874(5) 0.7666(2) 1.00353(19) 0.0336(4) Uani d . 1 . .
H H13 0.4907 0.8023 1.0768 0.040 Uiso calc R 1 . .
C C14 0.8615(6) 0.5697(2) 1.11777(19) 0.0367(5) Uani d . 1 . .
C C15 1.0532(6) 0.6071(2) 0.66716(18) 0.0358(5) Uani d . 1 . .
C C16 0.3216(6) 0.9717(2) 0.8957(2) 0.0388(5) Uani d . 1 . .
O O7 0.8307(6) 0.24730(19) 0.9861(2) 0.0668(6) Uani d . 1 . .
H H7A 0.8766 0.3119 1.0213 0.100 Uiso d R 1 . .
H H7B 0.7602 0.2814 0.9216 0.100 Uiso d R 1 . .
O O8 0.5721(6) 0.27703(19) 0.75910(17) 0.0584(5) Uani d . 1 . .
H H8A 0.4356 0.2174 0.7739 0.088 Uiso d R 1 . .
H H8B 0.4373 0.3479 0.7446 0.088 Uiso d R 1 . .
O O9 0.2592(5) 0.60054(19) 0.37164(15) 0.0520(5) Uani d . 1 . .
H H9A 0.1063 0.6114 0.3240 0.078 Uiso d R 1 . .
H H9B 0.4479 0.6232 0.3300 0.078 Uiso d R 1 . .

loop_
_atom_site_aniso_label
_atom_site_aniso_U_11
_atom_site_aniso_U_22
_atom_site_aniso_U_33
_atom_site_aniso_U_12
_atom_site_aniso_U_13
_atom_site_aniso_U_23
O1 0.0596(10) 0.0565(10) 0.0271(8) 0.0005(8) -0.0094(7) -0.0032(7)
O2 0.0961(15) 0.0393(9) 0.0363(9) 0.0075(9) -0.0217(9) 0.0072(7)
O3 0.0797(12) 0.0418(10) 0.0325(9) 0.0211(9) -0.0007(8) 0.0009(7)
O4 0.0773(12) 0.0496(10) 0.0247(8) 0.0198(9) 0.0002(8) 0.0047(7)
O5 0.0951(15) 0.0369(9) 0.0398(10) 0.0166(9) -0.0136(9) 0.0021(8)
O6 0.0812(13) 0.0359(9) 0.0385(9) 0.0153(8) -0.0060(9) -0.0032(7)
N1 0.0534(11) 0.0466(12) 0.0355(11) -0.0055(9) -0.0028(9) -0.0024(9)
N2 0.0611(13) 0.0366(10) 0.0406(11) -0.0060(9) -0.0160(10) 0.0087(8)
C1 0.0440(11) 0.0384(11) 0.0346(11) -0.0078(9) -0.0119(9) 0.0034(9)
C2 0.0462(12) 0.0371(12) 0.0355(11) -0.0099(10) -0.0131(10) 0.0036(9)
C3 0.0536(14) 0.0597(16) 0.0371(13) -0.0118(12) -0.0048(11) -0.0075(12)
C4 0.0533(15) 0.0527(16) 0.072(2) -0.0013(12) -0.0138(14) -0.0202(14)
C5 0.0596(16) 0.0382(13) 0.082(2) 0.0024(11) -0.0281(15) 0.0001(14)
C6 0.0617(15) 0.0440(14) 0.0493(14) -0.0071(12) -0.0229(12) 0.0107(11)
C7 0.0556(14) 0.0381(13) 0.0503(15) -0.0012(11) -0.0105(12) -0.0021(11)
C8 0.0370(11) 0.0335(11) 0.0276(10) -0.0049(9) -0.0052(8) 0.0024(8)
C9 0.0373(11) 0.0297(10) 0.0282(10) 0.0016(8) -0.0046(8) 0.0012(8)
C10 0.0376(10) 0.0315(10) 0.0254(10) -0.0016(8) -0.0046(8) 0.0009(8)
C11 0.0397(10) 0.0307(10) 0.0274(11) -0.0001(8) -0.0064(8) 0.0032(8)
C12 0.0388(10) 0.0297(10) 0.0337(12) -0.0030(8) -0.0085(9) -0.0006(9)
C13 0.0394(11) 0.0321(11) 0.0280(10) -0.0007(9) -0.0040(8) -0.0028(8)
C14 0.0421(11) 0.0389(12) 0.0267(11) 0.0014(9) -0.0061(9) 0.0025(9)
C15 0.0412(11) 0.0350(12) 0.0281(11) 0.0024(9) -0.0038(9) 0.0021(9)
C16 0.0485(12) 0.0308(11) 0.0363(12) 0.0012(9) -0.0093(10) -0.0037(10)
O7 0.0998(16) 0.0385(9) 0.0595(12) 0.0173(9) -0.0252(11) -0.0076(9)
O8 0.0766(13) 0.0444(10) 0.0464(10) 0.0072(8) -0.0049(9) 0.0089(8)
O9 0.0559(10) 0.0711(12) 0.0274(8) -0.0039(9) -0.0054(7) -0.0029(8)

loop_
_atom_type_symbol
_atom_type_description
_atom_type_scat_dispersion_real
_atom_type_scat_dispersion_imag
_atom_type_scat_source
C C 0.0033 0.0000 'International Tables Vol C Tables 4.2.6.8 and 6.1.1.4'
H H 0.0000 0.0000 'International Tables Vol C Tables 4.2.6.8 and 6.1.1.4'
N N 0.0061 0.0000 'International Tables Vol C Tables 4.2.6.8 and 6.1.1.4'
O O 0.0106 0.0000 'International Tables Vol C Tables 4.2.6.8 and 6.1.1.4'

loop_
_geom_angle_atom_site_label_1
_geom_angle_atom_site_label_2
_geom_angle_atom_site_label_3
_geom_angle_site_symmetry_1
_geom_angle_site_symmetry_3
_geom_angle
_geom_angle_publ_flag
C15 O4 H4 . . 109.5 ?
C16 O6 H6 . . 109.5 ?
C7 N1 C1 . . 108.8(2) ?
C7 N1 H1 . . 125.6 ?
C1 N1 H1 . . 125.6 ?
C7 N2 C2 . . 108.8(2) ?
C7 N2 H2 . . 125.6 ?
C2 N2 H2 . . 125.6 ?
N1 C1 C6 . . 132.4(2) ?
N1 C1 C2 . . 105.9(2) ?
C6 C1 C2 . . 121.7(2) ?
N2 C2 C1 . . 106.4(2) ?
N2 C2 C3 . . 132.0(2) ?
C1 C2 C3 . . 121.5(2) ?
C4 C3 C2 . . 116.2(2) ?
C4 C3 H3 . . 121.9 ?
C2 C3 H3 . . 121.9 ?
C3 C4 C5 . . 121.9(3) ?
C3 C4 H4A . . 119.1 ?
C5 C4 H4A . . 119.1 ?
C6 C5 C4 . . 122.0(3) ?
C6 C5 H5 . . 119.0 ?
C4 C5 H5 . . 119.0 ?
C5 C6 C1 . . 116.6(3) ?
C5 C6 H6A . . 121.7 ?
C1 C6 H6A . . 121.7 ?
N2 C7 N1 . . 110.0(2) ?
N2 C7 H7 . . 125.0 ?
N1 C7 H7 . . 125.0 ?
C9 C8 C13 . . 119.31(19) ?
C9 C8 C14 . . 121.44(18) ?
C13 C8 C14 . . 119.20(18) ?
C8 C9 C10 . . 120.62(18) ?
C8 C9 H9 . . 119.7 ?
C10 C9 H9 . . 119.7 ?
C9 C10 C11 . . 119.75(19) ?
C9 C10 C15 . . 120.17(18) ?
C11 C10 C15 . . 120.06(19) ?
C12 C11 C10 . . 120.10(19) ?
C12 C11 H11 . . 120.0 ?
C10 C11 H11 . . 120.0 ?
C13 C12 C11 . . 119.81(19) ?
C13 C12 C16 . . 122.13(19) ?
C11 C12 C16 . . 118.02(18) ?
C12 C13 C8 . . 120.39(19) ?
C12 C13 H13 . . 119.8 ?
C8 C13 H13 . . 119.8 ?
O1 C14 O2 . . 124.6(2) ?
O1 C14 C8 . . 116.94(19) ?
O2 C14 C8 . . 118.41(19) ?
O3 C15 O4 . . 123.5(2) ?
O3 C15 C10 . . 123.5(2) ?
O4 C15 C10 . . 113.00(18) ?
O5 C16 O6 . . 123.0(2) ?
O5 C16 C12 . . 122.6(2) ?
O6 C16 C12 . . 114.39(19) ?
H7A O7 H7B . . 105.2 ?
H8A O8 H8B . . 105.1 ?
H9A O9 H9B . . 105.1 ?

loop_
_geom_bond_atom_site_label_1
_geom_bond_atom_site_label_2
_geom_bond_site_symmetry_2
_geom_bond_distance
_geom_bond_publ_flag
O1 C14 . 1.252(3) ?
O2 C14 . 1.252(3) ?
O3 C15 . 1.206(3) ?
O4 C15 . 1.304(3) ?
O4 H4 . 0.8200 ?
O5 C16 . 1.214(3) ?
O6 C16 . 1.308(3) ?
O6 H6 . 0.8200 ?
N1 C7 . 1.325(3) ?
N1 C1 . 1.384(3) ?
N1 H1 . 0.8600 ?
N2 C7 . 1.313(4) ?
N2 C2 . 1.384(3) ?
N2 H2 . 0.8600 ?
C1 C6 . 1.388(3) ?
C1 C2 . 1.389(3) ?
C2 C3 . 1.390(4) ?
C3 C4 . 1.378(4) ?
C3 H3 . 0.9300 ?
C4 C5 . 1.394(5) ?
C4 H4A . 0.9300 ?
C5 C6 . 1.366(5) ?
C5 H5 . 0.9300 ?
C6 H6A . 0.9300 ?
C7 H7 . 0.9300 ?
C8 C9 . 1.386(3) ?
C8 C13 . 1.397(3) ?
C8 C14 . 1.503(3) ?
C9 C10 . 1.388(3) ?
C9 H9 . 0.9300 ?
C10 C11 . 1.390(3) ?
C10 C15 . 1.496(3) ?
C11 C12 . 1.390(3) ?
C11 H11 . 0.9300 ?
C12 C13 . 1.385(3) ?
C12 C16 . 1.487(3) ?
C13 H13 . 0.9300 ?
O7 H7A . 0.8500 ?
O7 H7B . 0.8499 ?
O8 H8A . 0.8500 ?
O8 H8B . 0.8500 ?
O9 H9A . 0.8500 ?
O9 H9B . 0.8500 ?

loop_
_geom_hbond_atom_site_label_D
_geom_hbond_atom_site_label_H
_geom_hbond_atom_site_label_A
_geom_hbond_site_symmetry_A
_geom_hbond_distance_DH
_geom_hbond_distance_HA
_geom_hbond_distance_DA
_geom_hbond_angle_DHA
O4 H4 O9 1_655 0.82 1.73 2.539(2) 168.8
O6 H6 O7 1_465 0.82 1.77 2.589(2) 176.3
N1 H1 O8 1_455 0.86 1.97 2.812(3) 167.0
N2 H2 O2 1_454 0.86 1.87 2.721(3) 172.7
O7 H7A O2 . 0.85 1.92 2.760(3) 172.8
O7 H7B O8 . 0.85 2.09 2.877(3) 154.6
O8 H8A O5 1_545 0.85 1.99 2.797(3) 159.1
O8 H8B O3 1_455 0.85 1.92 2.730(2) 160.0
O9 H9A O1 1_454 0.85 1.81 2.654(2) 172.5
O9 H9B O1 1_554 0.85 1.86 2.685(3) 162.6

loop_
_geom_torsion_atom_site_label_1
_geom_torsion_atom_site_label_2
_geom_torsion_atom_site_label_3
_geom_torsion_atom_site_label_4
_geom_torsion_site_symmetry_1
_geom_torsion_site_symmetry_2
_geom_torsion_site_symmetry_3
_geom_torsion_site_symmetry_4
_geom_torsion
_geom_torsion_publ_flag
C7 N1 C1 C6 . . . . -178.5(2) ?
C7 N1 C1 C2 . . . . 0.8(3) ?
C7 N2 C2 C1 . . . . 0.0(3) ?
C7 N2 C2 C3 . . . . 179.4(2) ?
N1 C1 C2 N2 . . . . -0.4(2) ?
C6 C1 C2 N2 . . . . 178.9(2) ?
N1 C1 C2 C3 . . . . -179.9(2) ?
C6 C1 C2 C3 . . . . -0.6(3) ?
N2 C2 C3 C4 . . . . -178.9(2) ?
C1 C2 C3 C4 . . . . 0.4(3) ?
C2 C3 C4 C5 . . . . -0.1(4) ?
C3 C4 C5 C6 . . . . -0.2(4) ?
C4 C5 C6 C1 . . . . 0.1(4) ?
N1 C1 C6 C5 . . . . 179.4(3) ?
C2 C1 C6 C5 . . . . 0.3(3) ?
C2 N2 C7 N1 . . . . 0.5(3) ?
C1 N1 C7 N2 . . . . -0.8(3) ?
C13 C8 C9 C10 . . . . 1.5(3) ?
C14 C8 C9 C10 . . . . -175.82(19) ?
C8 C9 C10 C11 . . . . -1.6(3) ?
C8 C9 C10 C15 . . . . 176.8(2) ?
C9 C10 C11 C12 . . . . 0.3(3) ?
C15 C10 C11 C12 . . . . -178.1(2) ?
C10 C11 C12 C13 . . . . 1.1(3) ?
C10 C11 C12 C16 . . . . 178.9(2) ?
C11 C12 C13 C8 . . . . -1.2(3) ?
C16 C12 C13 C8 . . . . -178.9(2) ?
C9 C8 C13 C12 . . . . -0.1(3) ?
C14 C8 C13 C12 . . . . 177.29(18) ?
C9 C8 C14 O1 . . . . 156.9(2) ?
C13 C8 C14 O1 . . . . -20.4(3) ?
C9 C8 C14 O2 . . . . -22.2(3) ?
C13 C8 C14 O2 . . . . 160.5(2) ?
C9 C10 C15 O3 . . . . 1.2(3) ?
C11 C10 C15 O3 . . . . 179.6(2) ?
C9 C10 C15 O4 . . . . -178.3(2) ?
C11 C10 C15 O4 . . . . 0.1(3) ?
C13 C12 C16 O5 . . . . 175.6(2) ?
C11 C12 C16 O5 . . . . -2.1(3) ?
C13 C12 C16 O6 . . . . -3.8(3) ?
C11 C12 C16 O6 . . . . 178.4(2) ?

loop_
_cod_related_entry_id
_cod_related_entry_database
_cod_related_entry_code
1 ChemSpider 30656130
